data_4126482
loop_
_publ_author_name
'Knopf, Kevin M.'
'Murphy, Brendan L.'
'MacMillan, Samantha N.'
'Baskin, Jeremy M.'
'Barr, Martin P.'
'Boros, Eszter'
'Wilson, Justin J.'

_publ_section_title
;
 In Vitro Anticancer Activity and in Vivo Biodistribution of Rhenium(I)
 Tricarbonyl Aqua Complexes
;
_journal_name_full 'Journal of the American Chemical Society'
_journal_paper_doi 10.1021/jacs.7b08640
_journal_year 2017
_chemical_formula_moiety 'C15 H12 N3 O6 Re, C3 H6 O'
_chemical_formula_sum 'C18 H18 N3 O7 Re'
_chemical_formula_weight 574.55
_space_group_crystal_system monoclinic
_space_group_IT_number 14
_space_group_name_Hall '-P 2yn'
_space_group_name_H-M_alt 'P 1 21/n 1'
_symmetry_space_group_name_Hall '-P 2yn'
_symmetry_space_group_name_H-M 'P 1 21/n 1'
_atom_sites_solution_hydrogens geom
_audit_creation_date 2017-04-10
_audit_creation_method
;
Olex2 1.2
(compiled 2017.01.04 svn.r3372 for OlexSys, GUI svn.r5324)
;
_cell_angle_alpha 90
_cell_angle_beta 99.887(5)
_cell_angle_gamma 90
_cell_formula_units_Z 4
_cell_length_a 7.3208(6)
_cell_length_b 18.2693(18)
_cell_length_c 15.3665(13)
_cell_measurement_reflns_used 4700
_cell_measurement_temperature 223.15
_cell_measurement_theta_max 26.59
_cell_measurement_theta_min 2.60
_cell_volume 2024.7(3)
_computing_cell_refinement 'SAINT v8.34A (Bruker, 2013)'
_computing_data_reduction 'SAINT v8.34A (Bruker, 2013)'
_computing_molecular_graphics 'Olex2 (Dolomanov et al., 2009)'
_computing_publication_material 'Olex2 (Dolomanov et al., 2009)'
_computing_structure_refinement 'XL (Sheldrick, 2008)'
_diffrn_ambient_temperature 223.15
_diffrn_measured_fraction_theta_full 1.000
_diffrn_measured_fraction_theta_max 1.000
_diffrn_measurement_device_type 'Bruker APEX-II CCD'
_diffrn_measurement_method '\f and \w scans'
_diffrn_radiation_type MoK\a
_diffrn_radiation_wavelength 0.71073
_diffrn_reflns_av_R_equivalents 0.0440
_diffrn_reflns_av_unetI/netI 0.0382
_diffrn_reflns_Laue_measured_fraction_full 1.000
_diffrn_reflns_Laue_measured_fraction_max 1.000
_diffrn_reflns_limit_h_max 8
_diffrn_reflns_limit_h_min -8
_diffrn_reflns_limit_k_max 22
_diffrn_reflns_limit_k_min -22
_diffrn_reflns_limit_l_max 18
_diffrn_reflns_limit_l_min -18
_diffrn_reflns_number 17464
_diffrn_reflns_point_group_measured_fraction_full 1.000
_diffrn_reflns_point_group_measured_fraction_max 1.000
_diffrn_reflns_theta_full 25.242
_diffrn_reflns_theta_max 25.348
_diffrn_reflns_theta_min 1.747
_diffrn_standards_number 0
_exptl_absorpt_coefficient_mu 6.046
_exptl_absorpt_correction_T_max 0.7461
_exptl_absorpt_correction_T_min 0.6374
_exptl_absorpt_correction_type multi-scan
_exptl_absorpt_process_details
;SADABS-2014/5 (Bruker,2014/5) was used for absorption correction.
 wR2(int) was 0.0640 before and 0.0524 after correction. 
The Ratio of minimum to maximum transmission is 0.8543. 
The lambda/2 correction factor is 0.00150.
;
_exptl_crystal_colour yellow
_exptl_crystal_colour_primary yellow
_exptl_crystal_density_diffrn 1.885
_exptl_crystal_description Plate
_exptl_crystal_F_000 1112
_exptl_crystal_size_max 0.15
_exptl_crystal_size_mid 0.09
_exptl_crystal_size_min 0.06
_refine_diff_density_max 2.010
_refine_diff_density_min -0.520
_refine_diff_density_rms 0.117
_refine_ls_extinction_method none
_refine_ls_goodness_of_fit_ref 1.094
_refine_ls_hydrogen_treatment constr
_refine_ls_matrix_type full
_refine_ls_number_parameters 266
_refine_ls_number_reflns 3698
_refine_ls_number_restraints 0
_refine_ls_restrained_S_all 1.094
_refine_ls_R_factor_all 0.0380
_refine_ls_R_factor_gt 0.0305
_refine_ls_shift/su_max 0.002
_refine_ls_shift/su_mean 0.000
_refine_ls_structure_factor_coef Fsqd
_refine_ls_weighting_details 'w=1/[\s^2^(Fo^2^)+(0.0284P)^2^+2.1310P] where P=(Fo^2^+2Fc^2^)/3'
_refine_ls_weighting_scheme calc
_refine_ls_wR_factor_gt 0.0688
_refine_ls_wR_factor_ref 0.0722
_reflns_Friedel_coverage 0.000
_reflns_number_gt 3107
_reflns_number_total 3698
_reflns_threshold_expression 'I > 2\s(I)'
_cod_data_source_file ja7b08640_si_002.cif
_cod_data_source_block 9_NO3
_cod_database_code 4126482
_shelx_shelxl_version_number 2014/7
_shelx_space_group_comment
;
The symmetry employed for this shelxl refinement is uniquely defined
by the following loop, which should always be used as a source of
symmetry information in preference to the above space-group names.
They are only intended as comments.
;
_shelx_estimated_absorpt_t_max 0.713
_shelx_estimated_absorpt_t_min 0.464
_exptl_absorpt_special_details none
_olex2_refinement_description
;
1. Fixed Uiso
 At 1.2 times of:
  All C(H) groups
 At 1.5 times of:
  All C(H,H,H) groups
2.a Aromatic/amide H refined with riding coordinates:
 C4(H4), C5(H5), C7(H7), C10(H10), C12(H12), C13(H13)
2.b Idealised Me refined as rotating group:
 C14(H14A,H14B,H14C), C15(H15A,H15B,H15C), C17(H17A,H17B,H17C), C18(H18A,H18B,
 H18C)
;
_olex2_submission_special_instructions 'No special instructions were received'

loop_
_space_group_symop_operation_xyz
'x, y, z'
'-x+1/2, y+1/2, -z+1/2'
'-x, -y, -z'
'x-1/2, -y-1/2, z-1/2'

loop_
_atom_site_label
_atom_site_type_symbol
_atom_site_fract_x
_atom_site_fract_y
_atom_site_fract_z
_atom_site_U_iso_or_equiv
_atom_site_adp_type
_atom_site_occupancy
_atom_site_site_symmetry_order
_atom_site_calc_flag
_atom_site_refinement_flags_posn
Re Re 0.63153(3) 0.64740(2) 0.32209(2) 0.03307(9) Uani 1 1 d .
O1 O 0.9841(6) 0.6290(2) 0.2421(3) 0.0546(11) Uani 1 1 d .
O2 O 0.4192(7) 0.6712(3) 0.1338(3) 0.0714(14) Uani 1 1 d .
O3 O 0.7266(6) 0.8110(2) 0.3353(3) 0.0599(11) Uani 1 1 d .
O4 O 0.3901(5) 0.6517(2) 0.3847(2) 0.0419(9) Uani 1 1 d .
O5 O 0.2846(6) 0.7549(2) 0.3236(3) 0.0602(12) Uani 1 1 d .
O6 O 0.1483(6) 0.7024(3) 0.4212(3) 0.0637(13) Uani 1 1 d .
O7 O 0.7716(8) 0.5198(3) -0.0844(3) 0.0929(18) Uani 1 1 d .
N1 N 0.5867(5) 0.5301(2) 0.3329(2) 0.0309(9) Uani 1 1 d .
N2 N 0.7559(5) 0.6187(2) 0.4568(3) 0.0307(9) Uani 1 1 d .
N3 N 0.2708(6) 0.7053(3) 0.3754(3) 0.0456(12) Uani 1 1 d .
C1 C 0.8517(8) 0.6353(3) 0.2738(4) 0.0393(13) Uani 1 1 d .
C2 C 0.4976(9) 0.6627(3) 0.2050(4) 0.0487(15) Uani 1 1 d .
C3 C 0.6854(8) 0.7501(3) 0.3300(3) 0.0420(13) Uani 1 1 d .
C4 C 0.5020(7) 0.4870(3) 0.2666(3) 0.0350(12) Uani 1 1 d .
H4 H 0.4471 0.5093 0.2134 0.042 Uiso 1 1 calc R
C5 C 0.4926(7) 0.4124(3) 0.2733(3) 0.0357(12) Uani 1 1 d .
H5 H 0.4329 0.3846 0.2252 0.043 Uiso 1 1 calc R
C6 C 0.5713(7) 0.3778(3) 0.3514(3) 0.0340(12) Uani 1 1 d .
C7 C 0.6550(6) 0.4222(3) 0.4206(3) 0.0321(11) Uani 1 1 d .
H7 H 0.7082 0.4009 0.4747 0.039 Uiso 1 1 calc R
C8 C 0.6606(6) 0.4978(3) 0.4104(3) 0.0294(11) Uani 1 1 d .
C9 C 0.7489(6) 0.5478(3) 0.4810(3) 0.0274(10) Uani 1 1 d .
C10 C 0.8153(6) 0.5246(3) 0.5662(3) 0.0328(11) Uani 1 1 d .
H10 H 0.8082 0.4749 0.5810 0.039 Uiso 1 1 calc R
C11 C 0.8932(6) 0.5753(3) 0.6304(3) 0.0323(11) Uani 1 1 d .
C12 C 0.8987(7) 0.6471(3) 0.6040(3) 0.0378(13) Uani 1 1 d .
H12 H 0.9497 0.6829 0.6450 0.045 Uiso 1 1 calc R
C13 C 0.8308(7) 0.6672(3) 0.5186(3) 0.0359(12) Uani 1 1 d .
H13 H 0.8368 0.7167 0.5027 0.043 Uiso 1 1 calc R
C14 C 0.5683(8) 0.2964(3) 0.3619(4) 0.0452(14) Uani 1 1 d .
H14A H 0.6881 0.2764 0.3557 0.068 Uiso 1 1 calc GR
H14B H 0.4732 0.2756 0.3169 0.068 Uiso 1 1 calc GR
H14C H 0.5415 0.2844 0.4199 0.068 Uiso 1 1 calc GR
C15 C 0.9698(7) 0.5526(3) 0.7236(3) 0.0406(13) Uani 1 1 d .
H15A H 0.9213 0.5048 0.7351 0.061 Uiso 1 1 calc GR
H15B H 0.9335 0.5880 0.7645 0.061 Uiso 1 1 calc GR
H15C H 1.1040 0.5503 0.7314 0.061 Uiso 1 1 calc GR
C16 C 0.7874(11) 0.5471(5) -0.0138(5) 0.080(2) Uani 1 1 d .
C17 C 0.7400(13) 0.5074(6) 0.0648(6) 0.123(4) Uani 1 1 d .
H17A H 0.6245 0.5264 0.0785 0.185 Uiso 1 1 calc GR
H17B H 0.8383 0.5146 0.1150 0.185 Uiso 1 1 calc GR
H17C H 0.7265 0.4556 0.0516 0.185 Uiso 1 1 calc GR
C18 C 0.864(3) 0.6204(6) 0.0021(7) 0.191(7) Uani 1 1 d .
H18A H 0.9733 0.6184 0.0478 0.286 Uiso 1 1 calc GR
H18B H 0.7723 0.6522 0.0209 0.286 Uiso 1 1 calc GR
H18C H 0.8980 0.6394 -0.0519 0.286 Uiso 1 1 calc GR

loop_
_atom_site_aniso_label
_atom_site_aniso_U_11
_atom_site_aniso_U_22
_atom_site_aniso_U_33
_atom_site_aniso_U_23
_atom_site_aniso_U_13
_atom_site_aniso_U_12
Re 0.04105(14) 0.02820(14) 0.02949(13) 0.00528(9) 0.00479(9) 0.00005(9)
O1 0.061(3) 0.048(3) 0.061(3) 0.000(2) 0.028(2) -0.002(2)
O2 0.109(4) 0.056(3) 0.039(3) 0.010(2) -0.017(3) -0.003(3)
O3 0.078(3) 0.032(3) 0.068(3) 0.007(2) 0.011(2) -0.004(2)
O4 0.040(2) 0.043(2) 0.043(2) 0.0119(17) 0.0096(17) 0.0103(18)
O5 0.063(3) 0.051(3) 0.066(3) 0.017(2) 0.010(2) 0.015(2)
O6 0.047(2) 0.086(4) 0.060(3) 0.000(2) 0.015(2) 0.013(2)
O7 0.111(4) 0.125(5) 0.038(3) -0.013(3) -0.001(3) -0.002(4)
N1 0.035(2) 0.030(2) 0.027(2) 0.0014(18) 0.0051(18) 0.0028(19)
N2 0.036(2) 0.027(2) 0.030(2) -0.0030(18) 0.0081(18) 0.0008(19)
N3 0.043(3) 0.047(3) 0.043(3) 0.005(2) -0.004(2) 0.001(2)
C1 0.054(4) 0.029(3) 0.033(3) -0.004(2) 0.005(3) -0.006(3)
C2 0.071(4) 0.032(3) 0.043(4) 0.007(3) 0.008(3) -0.001(3)
C3 0.054(3) 0.037(4) 0.035(3) 0.011(2) 0.009(2) 0.003(3)
C4 0.034(3) 0.043(3) 0.027(3) 0.000(2) 0.002(2) 0.003(2)
C5 0.039(3) 0.037(3) 0.030(3) -0.009(2) 0.004(2) -0.002(2)
C6 0.036(3) 0.030(3) 0.039(3) -0.001(2) 0.014(2) 0.000(2)
C7 0.030(3) 0.035(3) 0.031(3) 0.001(2) 0.005(2) 0.004(2)
C8 0.031(3) 0.031(3) 0.028(3) 0.000(2) 0.009(2) 0.003(2)
C9 0.026(2) 0.027(3) 0.030(3) 0.000(2) 0.008(2) 0.000(2)
C10 0.031(3) 0.033(3) 0.035(3) 0.002(2) 0.010(2) 0.002(2)
C11 0.028(2) 0.038(3) 0.031(3) 0.000(2) 0.005(2) 0.002(2)
C12 0.040(3) 0.038(3) 0.034(3) -0.004(2) 0.003(2) -0.003(2)
C13 0.039(3) 0.028(3) 0.040(3) -0.003(2) 0.006(2) 0.001(2)
C14 0.056(3) 0.033(3) 0.046(3) -0.005(3) 0.006(3) -0.002(3)
C15 0.041(3) 0.048(4) 0.029(3) 0.003(2) -0.003(2) 0.000(3)
C16 0.088(5) 0.101(7) 0.045(4) -0.004(4) -0.005(4) 0.017(5)
C17 0.110(7) 0.185(12) 0.074(6) 0.027(7) 0.014(5) -0.009(8)
C18 0.42(2) 0.068(7) 0.083(7) -0.004(6) 0.026(11) 0.002(11)

loop_
_atom_type_symbol
_atom_type_description
_atom_type_scat_dispersion_real
_atom_type_scat_dispersion_imag
_atom_type_scat_source
C C 0.0033 0.0016 'International Tables Vol C Tables 4.2.6.8 and 6.1.1.4'
H H 0.0000 0.0000 'International Tables Vol C Tables 4.2.6.8 and 6.1.1.4'
N N 0.0061 0.0033 'International Tables Vol C Tables 4.2.6.8 and 6.1.1.4'
O O 0.0106 0.0060 'International Tables Vol C Tables 4.2.6.8 and 6.1.1.4'
Re Re -1.0185 7.2310 'International Tables Vol C Tables 4.2.6.8 and 6.1.1.4'

loop_
_geom_angle_atom_site_label_1
_geom_angle_atom_site_label_2
_geom_angle_atom_site_label_3
_geom_angle
O4 Re N1 81.73(14)
O4 Re N2 79.96(14)
N2 Re N1 74.60(15)
C1 Re O4 174.35(18)
C1 Re N1 93.68(19)
C1 Re N2 95.68(19)
C1 Re C2 89.0(3)
C1 Re C3 87.7(2)
C2 Re O4 95.0(2)
C2 Re N1 99.0(2)
C2 Re N2 172.2(2)
C2 Re C3 89.0(2)
C3 Re O4 96.39(19)
C3 Re N1 171.90(19)
C3 Re N2 97.33(19)
N3 O4 Re 124.4(3)
C4 N1 Re 124.8(3)
C4 N1 C8 118.1(4)
C8 N1 Re 116.9(3)
C9 N2 Re 117.6(3)
C13 N2 Re 124.4(4)
C13 N2 C9 117.9(4)
O5 N3 O4 120.0(5)
O5 N3 O6 123.6(5)
O6 N3 O4 116.4(5)
O1 C1 Re 178.0(5)
O2 C2 Re 178.8(6)
O3 C3 Re 176.7(5)
N1 C4 H4 118.5
N1 C4 C5 123.1(5)
C5 C4 H4 118.5
C4 C5 H5 120.1
C4 C5 C6 119.9(5)
C6 C5 H5 120.1
C5 C6 C7 117.2(5)
C5 C6 C14 122.2(5)
C7 C6 C14 120.6(5)
C6 C7 H7 119.7
C8 C7 C6 120.6(5)
C8 C7 H7 119.7
N1 C8 C7 121.1(4)
N1 C8 C9 115.8(4)
C7 C8 C9 123.1(4)
N2 C9 C8 114.9(4)
N2 C9 C10 122.1(4)
C10 C9 C8 123.0(5)
C9 C10 H10 120.1
C9 C10 C11 119.9(5)
C11 C10 H10 120.1
C10 C11 C15 121.9(5)
C12 C11 C10 116.9(5)
C12 C11 C15 121.3(5)
C11 C12 H12 119.6
C13 C12 C11 120.9(5)
C13 C12 H12 119.6
N2 C13 C12 122.4(5)
N2 C13 H13 118.8
C12 C13 H13 118.8
C6 C14 H14A 109.5
C6 C14 H14B 109.5
C6 C14 H14C 109.5
H14A C14 H14B 109.5
H14A C14 H14C 109.5
H14B C14 H14C 109.5
C11 C15 H15A 109.5
C11 C15 H15B 109.5
C11 C15 H15C 109.5
H15A C15 H15B 109.5
H15A C15 H15C 109.5
H15B C15 H15C 109.5
O7 C16 C17 122.3(9)
O7 C16 C18 121.2(9)
C18 C16 C17 116.4(8)
C16 C17 H17A 109.5
C16 C17 H17B 109.5
C16 C17 H17C 109.5
H17A C17 H17B 109.5
H17A C17 H17C 109.5
H17B C17 H17C 109.5
C16 C18 H18A 109.5
C16 C18 H18B 109.5
C16 C18 H18C 109.5
H18A C18 H18B 109.5
H18A C18 H18C 109.5
H18B C18 H18C 109.5

loop_
_geom_bond_atom_site_label_1
_geom_bond_atom_site_label_2
_geom_bond_distance
Re O4 2.154(4)
Re N1 2.178(4)
Re N2 2.178(4)
Re C1 1.899(6)
Re C2 1.915(6)
Re C3 1.916(6)
O1 C1 1.163(7)
O2 C2 1.157(7)
O3 C3 1.152(7)
O4 N3 1.303(6)
O5 N3 1.221(6)
O6 N3 1.233(6)
O7 C16 1.181(8)
N1 C4 1.351(6)
N1 C8 1.355(6)
N2 C9 1.351(6)
N2 C13 1.345(6)
C4 H4 0.9400
C4 C5 1.370(7)
C5 H5 0.9400
C5 C6 1.390(7)
C6 C7 1.393(7)
C6 C14 1.497(7)
C7 H7 0.9400
C7 C8 1.391(7)
C8 C9 1.480(7)
C9 C10 1.382(7)
C10 H10 0.9400
C10 C11 1.402(7)
C11 C12 1.376(7)
C11 C15 1.504(7)
C12 H12 0.9400
C12 C13 1.370(7)
C13 H13 0.9400
C14 H14A 0.9700
C14 H14B 0.9700
C14 H14C 0.9700
C15 H15A 0.9700
C15 H15B 0.9700
C15 H15C 0.9700
C16 C17 1.500(11)
C16 C18 1.457(14)
C17 H17A 0.9700
C17 H17B 0.9700
C17 H17C 0.9700
C18 H18A 0.9700
C18 H18B 0.9700
C18 H18C 0.9700
